data_4021539
loop_
_publ_author_name
'Rafael Pedrosa'
'Sonia Sayalero'
'Martina Vicente'
'Alicia Maestro'

_publ_section_title
;
 An Efficient Synthesis of Enantiomerically Enriched Trifluoromethylated
 1,2-Diols and 1,2-Amino Alcohols with Quaternary Stereocenters
 by Diastereoselective Addition of TMSCF~3~ to Chiral
 2-Acyl-1,3-perhydrobenzoxazines
;
_journal_name_full 'Journal of Organic Chemistry'
_journal_page_first 2177
_journal_page_last 2180
_journal_paper_doi 10.1021/jo052458v
_journal_volume 71
_journal_year 2006
_chemical_absolute_configuration rm
_chemical_formula_sum 'C27 H34 F3 N O3'
_chemical_formula_weight 477.55
_chemical_name_systematic
;
(1S,2'S,4a'S,7'R,8a'R)-1-(3-Benzyl-4',4',7'-
trimethyl-octahydro-2H-benzo[e][1,3] oxazin-2'-yl)-2,2,2-trifluoro-1-(4-
methoxyphenyl)ethanol.
;
_space_group_IT_number 4
_symmetry_cell_setting monoclinic
_symmetry_space_group_name_Hall 'P 2yb'
_symmetry_space_group_name_H-M 'P 1 21 1'
_atom_sites_solution_hydrogens geom
_atom_sites_solution_primary direct
_atom_sites_solution_secondary difmap
_audit_creation_method SHELXL-97
_cell_angle_alpha 90.00
_cell_angle_beta 97.244(9)
_cell_angle_gamma 90.00
_cell_formula_units_Z 2
_cell_length_a 11.602(5)
_cell_length_b 7.431(3)
_cell_length_c 14.741(6)
_cell_measurement_temperature 298(2)
_cell_volume 1260.7(9)
_computing_cell_refinement 'Bruker XSCANS'
_computing_data_collection 'Bruker XSCANS'
_computing_data_reduction 'Bruker SHELXTL'
_computing_molecular_graphics 'Bruker SHELXTL'
_computing_publication_material 'Bruker SHELXTL'
_computing_structure_refinement 'SHELXL-97 (Sheldrick, 1997)'
_computing_structure_solution 'SHELXS-97 (Sheldrick, 1990)'
_diffrn_ambient_temperature 298(2)
_diffrn_measured_fraction_theta_full 0.994
_diffrn_measured_fraction_theta_max 0.994
_diffrn_measurement_device_type 'Bruker P4'
_diffrn_measurement_method '\w scans'
_diffrn_radiation_monochromator graphite
_diffrn_radiation_source 'fine-focus sealed tube'
_diffrn_radiation_type MoK\a
_diffrn_radiation_wavelength 0.71073
_diffrn_reflns_av_R_equivalents 0.0000
_diffrn_reflns_av_sigmaI/netI 0.0384
_diffrn_reflns_limit_h_max 12
_diffrn_reflns_limit_h_min -12
_diffrn_reflns_limit_k_max 8
_diffrn_reflns_limit_k_min -8
_diffrn_reflns_limit_l_max 16
_diffrn_reflns_limit_l_min 0
_diffrn_reflns_number 3621
_diffrn_reflns_theta_full 23.29
_diffrn_reflns_theta_max 23.29
_diffrn_reflns_theta_min 1.39
_exptl_absorpt_coefficient_mu 0.096
_exptl_absorpt_correction_type none
_exptl_crystal_colour COLORLESS
_exptl_crystal_density_diffrn 1.258
_exptl_crystal_density_method 'not measured'
_exptl_crystal_F_000 508
_exptl_crystal_size_max 0.43
_exptl_crystal_size_mid 0.24
_exptl_crystal_size_min 0.17
_refine_diff_density_max 0.104
_refine_diff_density_min -0.123
_refine_diff_density_rms 0.030
_refine_ls_abs_structure_details 'Flack H D (1983), Acta Cryst. A39, 876-881'
_refine_ls_abs_structure_Flack 0.00
_refine_ls_extinction_method none
_refine_ls_goodness_of_fit_ref 1.079
_refine_ls_hydrogen_treatment mixed
_refine_ls_matrix_type full
_refine_ls_number_parameters 312
_refine_ls_number_reflns 3621
_refine_ls_number_restraints 1
_refine_ls_restrained_S_all 1.079
_refine_ls_R_factor_all 0.0512
_refine_ls_R_factor_gt 0.0360
_refine_ls_shift/su_max 0.008
_refine_ls_shift/su_mean 0.001
_refine_ls_structure_factor_coef Fsqd
_refine_ls_weighting_details 'calc w=1/[\s^2^(Fo^2^)+(0.0494P)^2^+0.0823P] where P=(Fo^2^+2Fc^2^)/3'
_refine_ls_weighting_scheme calc
_refine_ls_wR_factor_gt 0.0938
_refine_ls_wR_factor_ref 0.1024
_reflns_number_gt 2937
_reflns_number_total 3621
_reflns_threshold_expression >2sigma(I)
_cod_data_source_file jo052458vsi20060125_090812_1.cif
_cod_depositor_comments
;
The following automatic conversions were performed:
'_symmetry_cell_setting' value 'Monoclinic' changed to 'monoclinic'
according to '/home/saulius/struct/CIF-dictionaries/cif_core.dic'
dictionary named 'cif_core.dic' version 2.4.1 from 2010-06-29.

Automatic conversion script
Id: cif_fix_enum 1527 2010-12-29 10:47:43Z saulius 
;
_cod_original_sg_symbol_H-M 'P 21'
_cod_database_code 4021539

loop_
_symmetry_equiv_pos_as_xyz
'x, y, z'
'-x, y+1/2, -z'

loop_
_atom_site_label
_atom_site_type_symbol
_atom_site_fract_x
_atom_site_fract_y
_atom_site_fract_z
_atom_site_U_iso_or_equiv
_atom_site_adp_type
_atom_site_occupancy
_atom_site_symmetry_multiplicity
_atom_site_calc_flag
_atom_site_refinement_flags
O1 O -0.00242(14) 1.1376(2) 0.67717(11) 0.0499(5) Uani 1 1 d .
F2 F 0.16204(15) 1.3123(3) 0.58822(12) 0.0812(6) Uani 1 1 d .
N1 N 0.06389(18) 0.8653(3) 0.75403(13) 0.0472(5) Uani 1 1 d .
F1 F 0.25601(17) 1.0732(3) 0.56705(12) 0.0880(6) Uani 1 1 d .
C1 C 0.0884(2) 1.0053(3) 0.69169(17) 0.0458(6) Uani 1 1 d .
H1 H 0.0938 0.9478 0.6325 0.055 Uiso 1 1 calc R
C12 C 0.2015(2) 1.1135(4) 0.71703(17) 0.0496(7) Uani 1 1 d .
C9 C -0.0443(2) 0.7657(4) 0.71560(17) 0.0538(7) Uani 1 1 d .
C2 C -0.1085(2) 1.0574(4) 0.63482(18) 0.0491(7) Uani 1 1 d .
H2 H -0.0952 1.0095 0.5751 0.059 Uiso 1 1 calc R
C13 C 0.2390(3) 1.1955(5) 0.6301(2) 0.0638(8) Uani 1 1 d .
F3 F 0.33805(16) 1.2864(3) 0.64781(14) 0.0982(7) Uani 1 1 d .
O2 O 0.18370(16) 1.2629(3) 0.77263(13) 0.0616(5) Uani 1 1 d .
H2A H 0.1165 1.2979 0.7610 0.092 Uiso 1 1 calc R
C22 C 0.1208(2) 0.8012(4) 0.92136(17) 0.0480(6) Uani 1 1 d .
C4 C -0.3168(2) 1.1280(5) 0.5778(2) 0.0683(9) Uani 1 1 d .
H4 H -0.3076 1.0810 0.5170 0.082 Uiso 1 1 calc R
C14 C 0.3005(2) 0.9991(4) 0.76271(19) 0.0538(7) Uani 1 1 d .
C8 C -0.1440(2) 0.9030(4) 0.69305(18) 0.0518(7) Uani 1 1 d .
H8 H -0.1586 0.9558 0.7514 0.062 Uiso 1 1 calc R
C26 C 0.1556(3) 0.7257(4) 1.08000(19) 0.0640(8) Uani 1 1 d .
H26 H 0.1431 0.7490 1.1400 0.077 Uiso 1 1 calc R
C3 C -0.1997(2) 1.2005(4) 0.6202(2) 0.0582(7) Uani 1 1 d .
H3A H -0.1744 1.2929 0.5807 0.070 Uiso 1 1 calc R
H3B H -0.2086 1.2560 0.6785 0.070 Uiso 1 1 calc R
C6 C -0.3521(3) 0.9740(5) 0.6349(2) 0.0748(9) Uani 1 1 d .
H6A H -0.4239 0.9224 0.6052 0.090 Uiso 1 1 calc R
H6B H -0.3667 1.0196 0.6940 0.090 Uiso 1 1 calc R
C15 C 0.3302(3) 0.8377(4) 0.7260(2) 0.0644(8) Uani 1 1 d .
H15 H 0.2885 0.7973 0.6718 0.077 Uiso 1 1 calc R
C7 C -0.2598(3) 0.8273(5) 0.6489(2) 0.0730(9) Uani 1 1 d .
H7A H -0.2497 0.7741 0.5903 0.088 Uiso 1 1 calc R
H7B H -0.2853 0.7334 0.6875 0.088 Uiso 1 1 calc R
C21 C 0.0654(2) 0.9270(4) 0.84898(17) 0.0529(7) Uani 1 1 d .
H21A H -0.0141 0.9486 0.8601 0.063 Uiso 1 1 calc R
H21B H 0.1060 1.0412 0.8555 0.063 Uiso 1 1 calc R
C18 C 0.4547(3) 0.9531(6) 0.8849(3) 0.0908(11) Uani 1 1 d .
H18 H 0.4969 0.9938 0.9388 0.109 Uiso 1 1 calc R
C27 C 0.1026(2) 0.8318(4) 1.01049(17) 0.0548(7) Uani 1 1 d .
H27 H 0.0541 0.9252 1.0238 0.066 Uiso 1 1 calc R
C16 C 0.4206(3) 0.7348(5) 0.7680(2) 0.0771(9) Uani 1 1 d .
H16 H 0.4398 0.6266 0.7419 0.093 Uiso 1 1 calc R
C5 C -0.4078(3) 1.2747(6) 0.5662(3) 0.1027(13) Uani 1 1 d .
H5A H -0.4785 1.2276 0.5342 0.154 Uiso 1 1 calc R
H5B H -0.3806 1.3724 0.5319 0.154 Uiso 1 1 calc R
H5C H -0.4220 1.3175 0.6253 0.154 Uiso 1 1 calc R
C10 C -0.0768(3) 0.6308(5) 0.7861(2) 0.0759(9) Uani 1 1 d .
H10A H -0.0117 0.5539 0.8048 0.114 Uiso 1 1 calc R
H10B H -0.1413 0.5593 0.7595 0.114 Uiso 1 1 calc R
H10C H -0.0980 0.6942 0.8382 0.114 Uiso 1 1 calc R
C23 C 0.1920(3) 0.6610(4) 0.90406(19) 0.0634(8) Uani 1 1 d .
H23 H 0.2055 0.6382 0.8443 0.076 Uiso 1 1 calc R
C24 C 0.2438(3) 0.5534(5) 0.9739(2) 0.0705(9) Uani 1 1 d .
H24 H 0.2910 0.4580 0.9609 0.085 Uiso 1 1 calc R
C17 C 0.4823(3) 0.7932(6) 0.8487(3) 0.0834(11) Uani 1 1 d .
C11 C -0.0174(3) 0.6582(4) 0.6321(2) 0.0750(9) Uani 1 1 d .
H11A H -0.0097 0.7392 0.5825 0.112 Uiso 1 1 calc R
H11B H -0.0796 0.5752 0.6142 0.112 Uiso 1 1 calc R
H11C H 0.0538 0.5929 0.6472 0.112 Uiso 1 1 calc R
O3 O 0.5714(2) 0.7002(5) 0.8971(2) 0.1236(11) Uani 1 1 d .
C19 C 0.3648(3) 1.0558(5) 0.8425(2) 0.0739(9) Uani 1 1 d .
H19 H 0.3473 1.1652 0.8682 0.089 Uiso 1 1 calc R
C25 C 0.2259(3) 0.5869(5) 1.0621(2) 0.0668(8) Uani 1 1 d .
H25 H 0.2615 0.5157 1.1095 0.080 Uiso 1 1 calc R
C20 C 0.5961(4) 0.5260(8) 0.8693(4) 0.138(2) Uani 1 1 d .
H20A H 0.5264 0.4551 0.8635 0.207 Uiso 1 1 calc R
H20B H 0.6532 0.4723 0.9139 0.207 Uiso 1 1 calc R
H20C H 0.6255 0.5312 0.8113 0.207 Uiso 1 1 calc R

loop_
_atom_site_aniso_label
_atom_site_aniso_U_11
_atom_site_aniso_U_22
_atom_site_aniso_U_33
_atom_site_aniso_U_23
_atom_site_aniso_U_13
_atom_site_aniso_U_12
O1 0.0410(10) 0.0449(10) 0.0623(10) 0.0023(9) 0.0006(8) -0.0011(9)
F2 0.0726(11) 0.0834(13) 0.0909(12) 0.0358(11) 0.0228(9) 0.0170(11)
N1 0.0553(14) 0.0424(13) 0.0438(12) 0.0003(10) 0.0056(10) 0.0007(11)
F1 0.1021(15) 0.0937(14) 0.0753(11) 0.0068(12) 0.0392(10) 0.0164(12)
C1 0.0457(16) 0.0431(15) 0.0488(14) -0.0029(13) 0.0067(11) 0.0034(13)
C12 0.0461(16) 0.0486(17) 0.0537(15) -0.0035(14) 0.0046(13) 0.0025(13)
C9 0.0632(18) 0.0404(16) 0.0565(16) 0.0031(13) 0.0025(13) -0.0043(14)
C2 0.0453(16) 0.0504(16) 0.0505(14) 0.0004(13) 0.0019(12) -0.0065(14)
C13 0.0526(19) 0.065(2) 0.075(2) 0.0076(18) 0.0125(16) 0.0004(17)
F3 0.0642(12) 0.1086(16) 0.1247(15) 0.0212(14) 0.0234(10) -0.0233(13)
O2 0.0539(11) 0.0512(12) 0.0786(12) -0.0139(11) 0.0047(10) 0.0004(10)
C22 0.0435(14) 0.0511(16) 0.0494(15) 0.0037(13) 0.0059(11) -0.0015(14)
C4 0.0503(18) 0.087(2) 0.0647(17) 0.0114(18) -0.0028(14) -0.0081(18)
C14 0.0422(16) 0.0568(18) 0.0618(17) -0.0001(15) 0.0043(13) -0.0009(14)
C8 0.0555(17) 0.0509(16) 0.0480(15) 0.0000(13) 0.0023(13) -0.0103(14)
C26 0.074(2) 0.068(2) 0.0488(16) 0.0048(16) 0.0025(15) -0.0096(19)
C3 0.0501(16) 0.0592(18) 0.0638(16) 0.0087(15) 0.0012(13) -0.0023(15)
C6 0.0527(19) 0.092(2) 0.076(2) 0.0093(19) -0.0060(15) -0.0168(19)
C15 0.0572(18) 0.063(2) 0.0722(19) -0.0011(17) 0.0046(15) 0.0111(16)
C7 0.067(2) 0.076(2) 0.0730(19) 0.0071(18) -0.0026(15) -0.0222(19)
C21 0.0518(17) 0.0548(18) 0.0519(15) -0.0028(14) 0.0059(13) 0.0047(14)
C18 0.061(2) 0.096(3) 0.105(3) -0.002(3) -0.025(2) 0.001(2)
C27 0.0593(17) 0.0543(17) 0.0504(16) -0.0044(14) 0.0060(13) -0.0057(15)
C16 0.059(2) 0.065(2) 0.108(3) 0.006(2) 0.018(2) 0.0163(18)
C5 0.0493(19) 0.122(3) 0.133(3) 0.037(3) -0.0061(19) 0.001(2)
C10 0.079(2) 0.0589(19) 0.089(2) 0.0173(18) 0.0048(18) -0.0139(18)
C23 0.0659(19) 0.075(2) 0.0503(15) 0.0104(16) 0.0106(14) 0.0134(18)
C24 0.065(2) 0.073(2) 0.074(2) 0.0133(18) 0.0104(16) 0.0171(18)
C17 0.0443(18) 0.092(3) 0.110(3) 0.017(3) -0.0079(18) 0.011(2)
C11 0.094(2) 0.0512(18) 0.078(2) -0.0175(17) 0.0033(17) -0.0051(18)
O3 0.0740(17) 0.122(3) 0.165(3) 0.029(2) -0.0240(17) 0.0270(18)
C19 0.0562(18) 0.074(2) 0.086(2) -0.0078(19) -0.0107(17) 0.0035(18)
C25 0.0644(19) 0.075(2) 0.0574(19) 0.0174(17) -0.0041(15) -0.0030(18)
C20 0.106(4) 0.138(5) 0.171(5) 0.050(4) 0.023(3) 0.057(4)

loop_
_atom_type_symbol
_atom_type_description
_atom_type_scat_dispersion_real
_atom_type_scat_dispersion_imag
_atom_type_scat_source
C C 0.0033 0.0016 'International Tables Vol C Tables 4.2.6.8 and 6.1.1.4'
H H 0.0000 0.0000 'International Tables Vol C Tables 4.2.6.8 and 6.1.1.4'
N N 0.0061 0.0033 'International Tables Vol C Tables 4.2.6.8 and 6.1.1.4'
O O 0.0106 0.0060 'International Tables Vol C Tables 4.2.6.8 and 6.1.1.4'
F F 0.0171 0.0103 'International Tables Vol C Tables 4.2.6.8 and 6.1.1.4'

loop_
_geom_angle_atom_site_label_1
_geom_angle_atom_site_label_2
_geom_angle_atom_site_label_3
_geom_angle
C2 O1 C1 110.61(19)
C1 N1 C21 113.8(2)
C1 N1 C9 109.71(18)
C21 N1 C9 114.9(2)
O1 C1 N1 112.93(19)
O1 C1 C12 105.32(19)
N1 C1 C12 116.9(2)
O2 C12 C14 109.9(2)
O2 C12 C13 104.5(2)
C14 C12 C13 108.4(2)
O2 C12 C1 111.6(2)
C14 C12 C1 112.9(2)
C13 C12 C1 109.1(2)
N1 C9 C10 109.5(2)
N1 C9 C11 108.3(2)
C10 C9 C11 107.3(3)
N1 C9 C8 108.8(2)
C10 C9 C8 109.7(2)
C11 C9 C8 113.2(2)
O1 C2 C3 108.6(2)
O1 C2 C8 110.24(19)
C3 C2 C8 112.3(2)
F3 C13 F1 106.4(3)
F3 C13 F2 105.7(3)
F1 C13 F2 105.6(2)
F3 C13 C12 111.6(2)
F1 C13 C12 113.2(2)
F2 C13 C12 113.6(2)
C23 C22 C27 118.1(3)
C23 C22 C21 123.7(2)
C27 C22 C21 118.2(2)
C6 C4 C5 112.0(3)
C6 C4 C3 109.4(2)
C5 C4 C3 111.4(3)
C15 C14 C19 117.8(3)
C15 C14 C12 121.8(2)
C19 C14 C12 120.4(3)
C2 C8 C7 108.9(2)
C2 C8 C9 111.7(2)
C7 C8 C9 116.3(2)
C25 C26 C27 120.8(3)
C2 C3 C4 112.7(3)
C4 C6 C7 112.5(3)
C14 C15 C16 121.3(3)
C6 C7 C8 111.1(3)
N1 C21 C22 115.8(2)
C17 C18 C19 120.7(3)
C26 C27 C22 120.6(3)
C15 C16 C17 119.7(3)
C22 C23 C24 121.1(3)
C25 C24 C23 120.0(3)
C18 C17 O3 116.0(4)
C18 C17 C16 119.4(3)
O3 C17 C16 124.6(4)
C17 O3 C20 118.9(4)
C18 C19 C14 121.0(3)
C26 C25 C24 119.3(3)

loop_
_geom_bond_atom_site_label_1
_geom_bond_atom_site_label_2
_geom_bond_distance
O1 C2 1.437(3)
O1 C1 1.437(3)
F2 C13 1.339(3)
N1 C1 1.439(3)
N1 C21 1.471(3)
N1 C9 1.505(3)
F1 C13 1.332(4)
C1 C12 1.544(4)
C12 O2 1.410(3)
C12 C14 1.517(4)
C12 C13 1.531(4)
C9 C10 1.525(4)
C9 C11 1.532(4)
C9 C8 1.547(4)
C2 C3 1.497(4)
C2 C8 1.521(4)
C13 F3 1.330(3)
C22 C23 1.373(4)
C22 C27 1.376(4)
C22 C21 1.501(4)
C4 C6 1.507(5)
C4 C5 1.513(5)
C4 C3 1.520(4)
C14 C15 1.377(4)
C14 C19 1.377(4)
C8 C7 1.525(4)
C26 C25 1.361(4)
C26 C27 1.375(4)
C6 C7 1.525(5)
C15 C16 1.380(4)
C18 C17 1.357(5)
C18 C19 1.376(5)
C16 C17 1.380(5)
C23 C24 1.380(4)
C24 C25 1.366(4)
C17 O3 1.367(4)
O3 C20 1.399(6)

loop_
_cod_related_entry_id
_cod_related_entry_database
_cod_related_entry_code
1 ChemSpider 9736778
